data_8101532
loop_
_publ_author_name
'D\"upre, Y.'
'Bartscherer, E.'
'Maas, O.'
'Sander, J.'
'Hegetschweiler, K.'

_publ_section_title
;
Crystal structure of carbonato[tris(2-aminoethyl)amine]cobalt(III) 
chloride dihydrate, [Co(tren)CO~3~]Cl &#x00B7; 2 H~2~O
;
_journal_issue 3
_journal_name_full 'Zeitschrift f\"ur Kristallographie - New Crystal Structures'
_journal_page_first 405
_journal_page_last 405
_journal_volume 214
_journal_year 1999
_chemical_formula_sum 'C7 H22 Cl Co N4 O5'
_chemical_formula_weight 336.66
_space_group_IT_number 61
_symmetry_cell_setting orthorhombic
_symmetry_space_group_name_Hall '-P 2ac 2ab'
_symmetry_space_group_name_H-M 'P b c a'
_cell_angle_alpha 90.00
_cell_angle_beta 90.00
_cell_angle_gamma 90.00
_cell_formula_units_Z 8
_cell_length_a 11.225(2)
_cell_length_b 14.354(3)
_cell_length_c 16.926(3)
_cell_measurement_temperature 293(2)
_cell_volume 2727.2(9)
_diffrn_ambient_temperature 293(2)
_exptl_crystal_density_diffrn 1.640
_refine_ls_R_factor_obs 0.0380
_refine_ls_wR_factor_obs 0.0987
_cod_depositor_comments
;
The following automatic conversions were performed:
'_symmetry_cell_setting' value 'Orthorhombic' changed to 'orthorhombic'
according to '/home/saulius/struct/CIF-dictionaries/cif_core.dic'
dictionary named 'cif_core.dic' version 2.4.1 from 2010-06-29.

Automatic conversion script
Id: cif_fix_enum 1527 2010-12-29 10:47:43Z saulius 
;
_cod_database_code 8101532

loop_
_symmetry_equiv_pos_as_xyz
'x, y, z'
'-x+1/2, -y, z+1/2'
'-x, y+1/2, -z+1/2'
'x+1/2, -y+1/2, -z'
'-x, -y, -z'
'x-1/2, y, -z-1/2'
'x, -y-1/2, z-1/2'
'-x-1/2, y-1/2, z'

loop_
_atom_site_aniso_label
_atom_site_aniso_U_11
_atom_site_aniso_U_22
_atom_site_aniso_U_33
_atom_site_aniso_U_23
_atom_site_aniso_U_13
_atom_site_aniso_U_12
Co1 0.0117(3) 0.0144(3) 0.0187(3) 0.00057(14) 0.00120(14) 0.00041(15)
Cl 0.0346(5) 0.0421(5) 0.0317(5) 0.0100(4) 0.0029(3) 0.0049(4)
O1 0.0160(10) 0.0178(11) 0.0258(11) 0.0027(9) 0.0048(9) 0.0029(9)
O2 0.0208(11) 0.0173(11) 0.0320(13) 0.0039(9) 0.0071(9) 0.0030(9)
O3 0.0269(13) 0.0243(13) 0.0404(15) 0.0088(11) 0.0136(10) 0.0014(10)
N1 0.0175(13) 0.0187(13) 0.0207(13) 0.0018(10) 0.0024(10) 0.0021(10)
N2 0.0147(13) 0.0208(14) 0.0245(14) -0.0021(13) -0.0004(12) 0.0030(11)
N3 0.0172(15) 0.0228(14) 0.0227(14) 0.0006(11) -0.0007(11) 0.0036(12)
C1 0.0170(16) 0.0202(15) 0.0216(16) 0.0014(13) 0.0004(12) -0.0025(13)
C3 0.0233(17) 0.0243(17) 0.0230(17) 0.0019(13) 0.0066(13) -0.0020(14)
N4 0.0133(14) 0.0271(15) 0.0274(15) -0.0032(13) 0.0006(11) -0.0038(12)
C4 0.0290(19) 0.0226(17) 0.0302(18) -0.0059(14) 0.0021(15) -0.0073(15)
C5 0.035(2) 0.0158(17) 0.0296(17) -0.0031(15) 0.0018(14) -0.0001(14)
C2 0.0165(16) 0.0293(18) 0.0281(17) -0.0001(14) 0.0054(14) -0.0039(14)
C6 0.0196(16) 0.0302(18) 0.0302(17) 0.0081(15) -0.0006(14) 0.0049(15)
C7 0.0219(19) 0.043(2) 0.0283(19) 0.0031(16) -0.0087(15) -0.0014(16)
O4 0.0333(15) 0.0361(16) 0.0582(18) 0.0084(14) -0.0070(14) 0.0014(15)
O5 0.0280(16) 0.0374(17) 0.086(3) 0.0025(18) -0.0146(16) -0.0029(14)

loop_
_atom_site_label
_atom_site_type_symbol
_atom_site_fract_x
_atom_site_fract_y
_atom_site_fract_z
_atom_site_U_iso_or_equiv
_atom_site_thermal_displace_type
_atom_site_occupancy
_atom_site_symmetry_multiplicity
_atom_site_calc_flag
_atom_site_refinement_flags
_atom_site_disorder_assembly
_atom_site_disorder_group
Co1 Co 0.16843(3) 0.20173(3) 0.32550(2) 0.0150(2) Uani 1 8 d . . .
Cl Cl 0.13831(8) 0.14786(6) 0.04798(5) 0.0361(3) Uani 1 8 d . . .
O1 O 0.30309(19) 0.19664(14) 0.25428(13) 0.0199(5) Uani 1 8 d . . .
O2 O 0.18558(18) 0.31589(15) 0.26776(13) 0.0234(5) Uani 1 8 d . . .
O3 O 0.3407(2) 0.32698(18) 0.18329(14) 0.0305(6) Uani 1 8 d . . .
N1 N 0.1723(2) 0.07897(18) 0.37248(14) 0.0190(6) Uani 1 8 d . . .
N2 N 0.0328(2) 0.22905(19) 0.39231(17) 0.0200(6) Uani 1 8 d . . .
N3 N 0.0672(3) 0.14530(19) 0.24343(16) 0.0209(6) Uani 1 8 d . . .
C1 C 0.2796(3) 0.2826(2) 0.23179(18) 0.0196(7) Uani 1 8 d . . .
C3 C 0.0717(3) 0.0681(2) 0.43093(19) 0.0235(7) Uani 1 8 d . . .
N4 N 0.2793(2) 0.2403(2) 0.40835(17) 0.0226(6) Uani 1 8 d . . .
C4 C 0.0570(3) 0.0421(2) 0.2554(2) 0.0273(7) Uani 1 8 d . . .
C5 C 0.1615(3) 0.0127(2) 0.3051(2) 0.0268(8) Uani 1 8 d . . .
C2 C -0.0248(3) 0.1400(2) 0.4162(2) 0.0246(7) Uani 1 8 d . . .
C6 C 0.2916(3) 0.0719(2) 0.4124(2) 0.0266(7) Uani 1 8 d . . .
C7 C 0.3103(3) 0.1599(3) 0.4596(2) 0.0312(8) Uani 1 8 d . . .
O4 O 0.2069(3) 0.4752(2) 0.11946(19) 0.0425(7) Uani 1 8 d . . .
O5 O 0.0117(3) 0.1752(2) 0.6274(2) 0.0504(9) Uani 1 8 d . . .
H1 H 0.069(9) 0.152(6) 0.677(5) 0.15(3) Uiso 1 8 d . . .
H2 H 0.103(3) 0.075(2) 0.4822(19) 0.014(8) Uiso 1 8 d . . .
H3 H -0.077(3) 0.119(2) 0.377(2) 0.024(9) Uiso 1 8 d . . .
H4 H 0.061(3) 0.012(2) 0.204(2) 0.026(9) Uiso 1 8 d . . .
H5 H 0.040(4) 0.005(3) 0.424(3) 0.051(12) Uiso 1 8 d . . .
H6 H -0.016(3) 0.029(3) 0.280(2) 0.029(9) Uiso 1 8 d . . .
H7 H -0.072(3) 0.148(3) 0.463(2) 0.032(10) Uiso 1 8 d . . .
H8 H 0.243(3) 0.015(2) 0.2708(18) 0.017(8) Uiso 1 8 d . . .
H9 H -0.018(4) 0.259(3) 0.367(2) 0.030(10) Uiso 1 8 d . . .
H10 H 0.394(3) 0.160(2) 0.4773(19) 0.024(8) Uiso 1 8 d . . .
H11 H 0.264(4) 0.159(3) 0.503(2) 0.031(10) Uiso 1 8 d . . .
H12 H 0.355(3) 0.069(2) 0.373(2) 0.026(9) Uiso 1 8 d . . .
H13 H 0.290(4) 0.020(3) 0.447(2) 0.040(11) Uiso 1 8 d . . .
H14 H 0.149(4) -0.046(3) 0.325(2) 0.038(11) Uiso 1 8 d . . .
H15 H 0.105(4) 0.154(3) 0.199(2) 0.032(10) Uiso 1 8 d . . .
H16 H 0.251(4) 0.287(3) 0.436(2) 0.029(10) Uiso 1 8 d . . .
H17 H 0.251(4) 0.437(3) 0.137(3) 0.039(13) Uiso 1 8 d . . .
H18 H -0.003(4) 0.168(3) 0.239(2) 0.035(11) Uiso 1 8 d . . .
H19 H 0.338(4) 0.263(3) 0.387(2) 0.029(11) Uiso 1 8 d . . .
H20 H 0.050(4) 0.260(3) 0.433(2) 0.040(12) Uiso 1 8 d . . .
H21 H 0.252(4) 0.511(4) 0.102(3) 0.054(16) Uiso 1 8 d . . .
H22 H 0.045(5) 0.207(4) 0.610(3) 0.049(18) Uiso 1 8 d . . .

loop_
_geom_bond_atom_site_label_1
_geom_bond_atom_site_label_2
_geom_bond_distance
_geom_bond_site_symmetry_2
_geom_bond_publ_flag
Co1 O2 1.918(2) . ?
Co1 N1 1.934(3) . ?
Co1 O1 1.935(2) . ?
Co1 N2 1.937(3) . ?
Co1 N4 1.954(3) . ?
Co1 N3 1.969(3) . ?
Co1 C1 2.329(3) . ?
O1 C1 1.318(4) . ?
O2 C1 1.309(4) . ?
O3 C1 1.245(4) . ?
O3 O4 2.820(4) . ?
O3 N2 5.142(3) . ?
N1 C5 1.490(4) . ?
N1 C6 1.504(4) . ?
N1 C3 1.509(4) . ?
N2 C2 1.488(4) . ?
N3 C4 1.500(4) . ?
C3 C2 1.517(5) . ?
N4 C7 1.484(5) . ?
C4 C5 1.504(5) . ?
C6 C7 1.510(5) . ?
